data_7231492
loop_
_publ_author_name
'Bai, Nannan'
'Gao, Ruicheng'
'Wang, Haihua'
'Wu, Yunlong'
'Hou, Lei'
'Wang, Yao-Yu'

_publ_section_title
;
 Five transition metal coordination polymers driven by a semirigid
 trifunctional nicotinic acid ligand: selective adsorption and magnetic
 properties
;
_journal_issue 38
_journal_name_full CrystEngComm
_journal_page_first 5726
_journal_paper_doi 10.1039/C8CE01003J
_journal_volume 20
_journal_year 2018
_chemical_formula_moiety 'C14 H7 Cu N O7, C5 H9 N O'
_chemical_formula_sum 'C19 H16 Cu N2 O8'
_chemical_formula_weight 463.88
_space_group_crystal_system monoclinic
_space_group_IT_number 14
_space_group_name_Hall '-P 2ybc'
_space_group_name_H-M_alt 'P 1 21/c 1'
_symmetry_space_group_name_Hall '-P 2ybc'
_symmetry_space_group_name_H-M 'P 1 21/c 1'
_atom_sites_solution_hydrogens geom
_audit_creation_date 2017-09-04
_audit_creation_method
;
Olex2 1.2-beta
(compiled 2015.08.17 svn.r3210 for OlexSys, GUI svn.r5083)
;
_audit_update_record
;
2017-12-31 deposited with the CCDC.
2018-08-07 downloaded from the CCDC.
;
_cell_angle_alpha 90
_cell_angle_beta 99.263(12)
_cell_angle_gamma 90
_cell_formula_units_Z 4
_cell_length_a 13.390(8)
_cell_length_b 9.643(6)
_cell_length_c 15.340(10)
_cell_measurement_reflns_used 4325
_cell_measurement_temperature 296(2)
_cell_measurement_theta_max 26.77
_cell_measurement_theta_min 2.66
_cell_volume 1955(2)
_computing_molecular_graphics 'Olex2 (Dolomanov et al., 2009)'
_computing_publication_material 'Olex2 (Dolomanov et al., 2009)'
_computing_structure_refinement 'XH (Sheldrick, 2008)'
_computing_structure_solution 'SIR2004 (Burla et al., 2007)'
_diffrn_ambient_temperature 296.15
_diffrn_measured_fraction_theta_full 0.992
_diffrn_measured_fraction_theta_max 0.973
_diffrn_measurement_device_type Bruker
_diffrn_radiation_type MoK\a
_diffrn_radiation_wavelength 0.71073
_diffrn_reflns_av_R_equivalents 0.1072
_diffrn_reflns_av_unetI/netI 0.1512
_diffrn_reflns_Laue_measured_fraction_full 0.992
_diffrn_reflns_Laue_measured_fraction_max 0.973
_diffrn_reflns_limit_h_max 15
_diffrn_reflns_limit_h_min -17
_diffrn_reflns_limit_k_max 8
_diffrn_reflns_limit_k_min -12
_diffrn_reflns_limit_l_max 20
_diffrn_reflns_limit_l_min -20
_diffrn_reflns_number 11802
_diffrn_reflns_point_group_measured_fraction_full 0.992
_diffrn_reflns_point_group_measured_fraction_max 0.973
_diffrn_reflns_theta_full 25.242
_diffrn_reflns_theta_max 28.227
_diffrn_reflns_theta_min 1.541
_exptl_absorpt_coefficient_mu 1.168
_exptl_crystal_density_diffrn 1.576
_exptl_crystal_description Green
_exptl_crystal_F_000 948
_refine_diff_density_max 0.900
_refine_diff_density_min -0.672
_refine_diff_density_rms 0.125
_refine_ls_extinction_method none
_refine_ls_goodness_of_fit_ref 0.973
_refine_ls_hydrogen_treatment constr
_refine_ls_matrix_type full
_refine_ls_number_parameters 264
_refine_ls_number_reflns 4686
_refine_ls_number_restraints 41
_refine_ls_restrained_S_all 0.980
_refine_ls_R_factor_all 0.1472
_refine_ls_R_factor_gt 0.0681
_refine_ls_shift/su_max 0.000
_refine_ls_shift/su_mean 0.000
_refine_ls_structure_factor_coef Fsqd
_refine_ls_weighting_details 'w=1/[\s^2^(Fo^2^)+(0.0887P)^2^] where P=(Fo^2^+2Fc^2^)/3'
_refine_ls_weighting_scheme calc
_refine_ls_wR_factor_gt 0.1546
_refine_ls_wR_factor_ref 0.2017
_reflns_Friedel_coverage 0.000
_reflns_number_gt 2394
_reflns_number_total 4686
_reflns_threshold_expression 'I > 2\s(I)'
_cod_data_source_file c8ce01003j2.cif
_cod_data_source_block 4
_cod_depositor_comments 'Adding full bibliography for 7231489--7231493.cif.'
_cod_database_code 7231492
_shelx_space_group_comment
;
The symmetry employed for this shelxl refinement is uniquely defined
by the following loop, which should always be used as a source of
symmetry information in preference to the above space-group names.
They are only intended as comments.
;
_olex2_refinement_description
;
1. Fixed Uiso
 At 1.2 times of:
  All C(H) groups, All C(H,H) groups
 At 1.5 times of:
  All C(H,H,H) groups, All O(H) groups
2. Restrained distances
 N1-C19
 1.45 with sigma of 0.02
3. Rigid bond restraints
 C15, C16, C17, C18, N1
 with sigma for 1-2 distances of 0.01 and sigma for 1-3 distances of 0.01
4. Uiso/Uaniso restraints and constraints
C15 \\sim C16 \\sim C17 \\sim C18 \\sim N1: within 2A with sigma of 0.04 and
sigma for terminal atoms of 0.08
5.a Secondary CH2 refined with riding coordinates:
 C16(H16A,H16B), C17(H17A,H17B), C18(H18A,H18B)
5.b Aromatic/amide H refined with riding coordinates:
 C8(H8), C3(H3), C4(H4A), C6(H6), C12(H12), C9(H9)
5.c Fitted pentagon refined as free rotating group:
 C15(C16,C17,C18,N1)
5.d Idealised Me refined as rotating group:
 C19(H19A,H19B,H19C)
5.e Idealised tetrahedral OH refined as rotating group:
 O4(H4)
;
_shelx_shelxl_version_number 2014/7
_olex2_submission_special_instructions 'No special instructions were received'

loop_
_space_group_symop_operation_xyz
'x, y, z'
'-x, y+1/2, -z+1/2'
'-x, -y, -z'
'x, -y-1/2, z-1/2'

loop_
_atom_site_label
_atom_site_type_symbol
_atom_site_fract_x
_atom_site_fract_y
_atom_site_fract_z
_atom_site_U_iso_or_equiv
_atom_site_adp_type
_atom_site_occupancy
_atom_site_site_symmetry_order
_atom_site_calc_flag
_atom_site_refinement_flags_posn
_atom_site_refinement_flags_adp
Cu1 Cu 0.54910(5) -0.06384(7) 0.07273(4) 0.0244(2) Uani 1 1 d . .
O1 O 0.4943(3) 0.0888(5) 0.1374(3) 0.0399(11) Uani 1 1 d . .
O5 O 0.3418(3) 0.9401(4) -0.0498(3) 0.0367(10) Uani 1 1 d . .
O2 O 0.4130(3) 0.1949(4) 0.0145(3) 0.0362(10) Uani 1 1 d . .
O6 O 0.4203(3) 0.8389(5) 0.0742(3) 0.0377(11) Uani 1 1 d . .
O0AA O 0.1573(3) 0.4900(4) 0.1425(3) 0.0344(10) Uani 1 1 d . .
O3 O 0.1010(4) 0.9868(6) -0.1399(4) 0.0717(17) Uani 1 1 d . .
O4 O 0.1701(4) 1.0913(5) -0.0145(3) 0.0540(13) Uani 1 1 d . .
H4 H 0.1860 1.1525 -0.0467 0.081 Uiso 1 1 calc GR .
N0AA N 0.3735(3) 0.3663(5) 0.2971(3) 0.0284(11) Uani 1 1 d . .
C1 C 0.4341(4) 0.1782(6) 0.0959(4) 0.0304(13) Uani 1 1 d . .
C8 C 0.0670(4) 0.6566(7) 0.0478(4) 0.0346(15) Uani 1 1 d . .
H8 H 0.0076 0.6092 0.0524 0.042 Uiso 1 1 calc R .
C2 C 0.3847(4) 0.2729(6) 0.1544(4) 0.0290(13) Uani 1 1 d . .
C3 C 0.4198(4) 0.2859(6) 0.2444(4) 0.0287(13) Uani 1 1 d . .
H3 H 0.4774 0.2371 0.2690 0.034 Uiso 1 1 calc R .
C4 C 0.2879(4) 0.4340(6) 0.2618(4) 0.0318(13) Uani 1 1 d . .
H4A H 0.2548 0.4890 0.2979 0.038 Uiso 1 1 calc R .
C5 C 0.2491(4) 0.4228(6) 0.1735(4) 0.0255(12) Uani 1 1 d . .
C6 C 0.2968(4) 0.3447(6) 0.1181(4) 0.0298(13) Uani 1 1 d . .
H6 H 0.2717 0.3395 0.0581 0.036 Uiso 1 1 calc R .
C7 C 0.1593(4) 0.6083(6) 0.0895(4) 0.0287(13) Uani 1 1 d . .
C12 C 0.2483(4) 0.6750(6) 0.0801(4) 0.0295(13) Uani 1 1 d . .
H12 H 0.3102 0.6398 0.1074 0.035 Uiso 1 1 calc R .
C11 C 0.2447(4) 0.7953(6) 0.0295(4) 0.0278(13) Uani 1 1 d . .
C10 C 0.1512(4) 0.8469(7) -0.0113(4) 0.0334(14) Uani 1 1 d . .
C9 C 0.0649(4) 0.7769(7) -0.0010(5) 0.0411(16) Uani 1 1 d . .
H9 H 0.0028 0.8117 -0.0279 0.049 Uiso 1 1 calc R .
C14 C 0.3423(4) 0.8628(6) 0.0171(4) 0.0292(13) Uani 1 1 d . .
C13 C 0.1398(5) 0.9801(8) -0.0626(5) 0.0447(17) Uani 1 1 d . .
O7 O 0.8101(4) 0.6581(6) 0.0871(3) 0.0670(16) Uani 1 1 d . .
C15 C 0.8062(5) 0.5833(7) 0.1497(4) 0.071(2) Uani 1 1 d . U
C16 C 0.8808(5) 0.5655(11) 0.2259(5) 0.165(6) Uani 1 1 d G U
H16A H 0.9440 0.5348 0.2089 0.198 Uiso 1 1 calc R .
H16B H 0.8929 0.6527 0.2573 0.198 Uiso 1 1 calc R .
C17 C 0.8448(7) 0.4647(13) 0.2807(5) 0.221(8) Uani 1 1 d G U
H17A H 0.8400 0.5046 0.3379 0.265 Uiso 1 1 calc R .
H17B H 0.8910 0.3866 0.2895 0.265 Uiso 1 1 calc R .
C18 C 0.7480(7) 0.4201(9) 0.2385(6) 0.157(6) Uani 1 1 d G U
H18A H 0.6976 0.4390 0.2758 0.188 Uiso 1 1 calc R .
H18B H 0.7487 0.3211 0.2274 0.188 Uiso 1 1 calc R .
N1 N 0.7241(5) 0.4934(8) 0.1575(4) 0.093(2) Uani 1 1 d DG U
C19 C 0.6336(8) 0.4983(13) 0.1058(8) 0.112(4) Uani 1 1 d D .
H19A H 0.6262 0.5855 0.0752 0.169 Uiso 1 1 calc GR .
H19B H 0.5813 0.4890 0.1415 0.169 Uiso 1 1 calc GR .
H19C H 0.6284 0.4241 0.0636 0.169 Uiso 1 1 calc GR .

loop_
_atom_site_aniso_label
_atom_site_aniso_U_11
_atom_site_aniso_U_22
_atom_site_aniso_U_33
_atom_site_aniso_U_23
_atom_site_aniso_U_13
_atom_site_aniso_U_12
Cu1 0.0260(4) 0.0291(4) 0.0192(4) 0.0007(3) 0.0066(3) 0.0010(3)
O1 0.048(3) 0.049(3) 0.021(2) -0.0036(19) 0.0033(19) 0.014(2)
O5 0.028(2) 0.041(3) 0.044(3) 0.014(2) 0.0141(19) -0.003(2)
O2 0.049(3) 0.035(2) 0.026(2) 0.0032(18) 0.0117(19) 0.013(2)
O6 0.030(2) 0.053(3) 0.029(2) 0.011(2) 0.0005(19) -0.006(2)
O0AA 0.024(2) 0.037(2) 0.044(3) 0.005(2) 0.0099(19) 0.0033(18)
O3 0.064(4) 0.084(4) 0.063(4) 0.029(3) -0.004(3) -0.010(3)
O4 0.064(3) 0.041(3) 0.058(3) 0.008(2) 0.013(3) 0.004(3)
N0AA 0.033(3) 0.029(3) 0.023(3) -0.005(2) 0.006(2) 0.002(2)
C1 0.038(3) 0.031(3) 0.022(3) -0.004(3) 0.005(3) -0.002(3)
C8 0.021(3) 0.046(4) 0.038(4) 0.006(3) 0.007(3) 0.000(3)
C2 0.037(3) 0.027(3) 0.026(3) -0.004(2) 0.013(3) 0.002(3)
C3 0.036(3) 0.027(3) 0.025(3) -0.006(2) 0.009(3) 0.004(3)
C4 0.030(3) 0.036(3) 0.032(3) -0.002(3) 0.012(3) 0.002(3)
C5 0.024(3) 0.027(3) 0.026(3) 0.001(2) 0.006(2) -0.001(2)
C6 0.035(3) 0.037(3) 0.016(3) 0.000(2) 0.002(2) -0.002(3)
C7 0.029(3) 0.033(3) 0.025(3) 0.005(2) 0.005(2) 0.000(3)
C12 0.023(3) 0.034(3) 0.031(3) 0.001(3) 0.003(2) -0.001(3)
C11 0.028(3) 0.033(3) 0.022(3) -0.001(2) 0.003(2) 0.000(3)
C10 0.028(3) 0.043(4) 0.028(3) 0.004(3) 0.002(3) 0.001(3)
C9 0.020(3) 0.043(4) 0.059(5) 0.011(3) 0.004(3) 0.002(3)
C14 0.033(3) 0.031(3) 0.025(3) -0.001(3) 0.009(3) 0.000(3)
C13 0.029(3) 0.057(5) 0.049(5) 0.015(4) 0.009(3) 0.003(3)
O7 0.082(4) 0.068(4) 0.045(3) 0.018(3) -0.011(3) -0.011(3)
C15 0.073(5) 0.085(6) 0.058(5) 0.024(5) 0.022(4) 0.014(5)
C16 0.143(9) 0.266(16) 0.080(8) 0.095(10) 0.002(6) -0.030(9)
C17 0.187(13) 0.336(19) 0.127(12) 0.156(12) -0.009(8) -0.042(13)
C18 0.129(9) 0.215(14) 0.132(11) 0.117(10) 0.038(8) 0.012(9)
N1 0.100(6) 0.095(6) 0.090(6) 0.039(5) 0.032(5) 0.015(5)
C19 0.116(9) 0.122(10) 0.093(9) -0.002(8) 0.000(7) 0.001(8)

loop_
_atom_type_symbol
_atom_type_description
_atom_type_scat_dispersion_real
_atom_type_scat_dispersion_imag
_atom_type_scat_source
C C 0.0033 0.0016 'International Tables Vol C Tables 4.2.6.8 and 6.1.1.4'
H H 0.0000 0.0000 'International Tables Vol C Tables 4.2.6.8 and 6.1.1.4'
Cu Cu 0.3201 1.2651 'International Tables Vol C Tables 4.2.6.8 and 6.1.1.4'
N N 0.0061 0.0033 'International Tables Vol C Tables 4.2.6.8 and 6.1.1.4'
O O 0.0106 0.0060 'International Tables Vol C Tables 4.2.6.8 and 6.1.1.4'

loop_
_geom_angle_atom_site_label_1
_geom_angle_atom_site_label_2
_geom_angle_atom_site_label_3
_geom_angle
_geom_angle_site_symmetry_1
_geom_angle_site_symmetry_3
O1 Cu1 Cu1 84.52(13) . 3_655
O1 Cu1 N0AA 86.07(18) . 2_645
O5 Cu1 Cu1 81.49(13) 3_665 3_655
O5 Cu1 O1 89.08(19) 3_665 .
O5 Cu1 O2 89.30(18) 3_665 3_655
O5 Cu1 O6 166.46(17) 3_665 1_545
O5 Cu1 N0AA 95.35(18) 3_665 2_645
O2 Cu1 Cu1 82.84(13) 3_655 3_655
O2 Cu1 O1 167.36(17) 3_655 .
O2 Cu1 O6 91.38(18) 3_655 1_545
O2 Cu1 N0AA 106.57(18) 3_655 2_645
O6 Cu1 Cu1 85.18(12) 1_545 3_655
O6 Cu1 O1 87.30(19) 1_545 .
O6 Cu1 N0AA 97.41(17) 1_545 2_645
N0AA Cu1 Cu1 170.12(13) 2_645 3_655
C1 O1 Cu1 120.4(4) . .
C14 O5 Cu1 126.6(4) . 3_665
C1 O2 Cu1 123.9(4) . 3_655
C14 O6 Cu1 122.0(4) . 1_565
C5 O0AA C7 118.3(4) . .
C13 O4 H4 109.5 . .
C3 N0AA Cu1 121.8(4) . 2_655
C3 N0AA C4 118.8(5) . .
C4 N0AA Cu1 117.4(4) . 2_655
O1 C1 C2 114.5(5) . .
O2 C1 O1 127.6(5) . .
O2 C1 C2 117.9(5) . .
C7 C8 H8 120.8 . .
C7 C8 C9 118.4(6) . .
C9 C8 H8 120.8 . .
C3 C2 C1 122.4(5) . .
C3 C2 C6 118.6(5) . .
C6 C2 C1 118.9(5) . .
N0AA C3 C2 122.4(5) . .
N0AA C3 H3 118.8 . .
C2 C3 H3 118.8 . .
N0AA C4 H4A 119.4 . .
N0AA C4 C5 121.2(5) . .
C5 C4 H4A 119.4 . .
C4 C5 O0AA 118.0(5) . .
C6 C5 O0AA 121.0(5) . .
C6 C5 C4 120.9(5) . .
C2 C6 H6 120.9 . .
C5 C6 C2 118.2(5) . .
C5 C6 H6 120.9 . .
C8 C7 O0AA 116.4(5) . .
C8 C7 C12 121.2(5) . .
C12 C7 O0AA 122.4(5) . .
C7 C12 H12 120.2 . .
C7 C12 C11 119.5(5) . .
C11 C12 H12 120.2 . .
C12 C11 C10 119.6(5) . .
C12 C11 C14 118.7(5) . .
C10 C11 C14 121.7(5) . .
C11 C10 C13 123.2(5) . .
C9 C10 C11 118.9(6) . .
C9 C10 C13 117.8(5) . .
C8 C9 H9 118.8 . .
C10 C9 C8 122.3(6) . .
C10 C9 H9 118.8 . .
O5 C14 O6 124.1(5) . .
O5 C14 C11 117.8(5) . .
O6 C14 C11 118.1(5) . .
O3 C13 O4 122.8(7) . .
O3 C13 C10 123.2(7) . .
O4 C13 C10 113.8(6) . .
O7 C15 C16 127.6(6) . .
O7 C15 N1 124.3(6) . .
N1 C15 C16 108.0 . .
C15 C16 H16A 110.1 . .
C15 C16 H16B 110.1 . .
H16A C16 H16B 108.4 . .
C17 C16 C15 108.0 . .
C17 C16 H16A 110.1 . .
C17 C16 H16B 110.1 . .
C16 C17 H17A 110.1 . .
C16 C17 H17B 110.1 . .
C16 C17 C18 108.0 . .
H17A C17 H17B 108.4 . .
C18 C17 H17A 110.1 . .
C18 C17 H17B 110.1 . .
C17 C18 H18A 110.1 . .
C17 C18 H18B 110.1 . .
C17 C18 N1 108.0 . .
H18A C18 H18B 108.4 . .
N1 C18 H18A 110.1 . .
N1 C18 H18B 110.1 . .
C15 N1 C18 108.0 . .
C19 N1 C15 124.6(8) . .
C19 N1 C18 126.2(7) . .
N1 C19 H19A 109.5 . .
N1 C19 H19B 109.5 . .
N1 C19 H19C 109.5 . .
H19A C19 H19B 109.5 . .
H19A C19 H19C 109.5 . .
H19B C19 H19C 109.5 . .

loop_
_geom_bond_atom_site_label_1
_geom_bond_atom_site_label_2
_geom_bond_distance
_geom_bond_site_symmetry_2
Cu1 Cu1 2.6981(18) 3_655
Cu1 O1 1.981(4) .
Cu1 O5 1.961(4) 3_665
Cu1 O2 1.965(4) 3_655
Cu1 O6 1.966(4) 1_545
Cu1 N0AA 2.202(5) 2_645
O1 C1 1.278(7) .
O5 Cu1 1.961(4) 3_665
O5 C14 1.269(7) .
O2 Cu1 1.965(4) 3_655
O2 C1 1.246(7) .
O6 Cu1 1.966(4) 1_565
O6 C14 1.272(7) .
O0AA C5 1.402(6) .
O0AA C7 1.403(7) .
O3 C13 1.218(9) .
O4 H4 0.8200 .
O4 C13 1.327(9) .
N0AA Cu1 2.202(5) 2_655
N0AA C3 1.341(7) .
N0AA C4 1.353(7) .
C1 C2 1.507(7) .
C8 H8 0.9300 .
C8 C7 1.378(8) .
C8 C9 1.378(8) .
C2 C3 1.391(8) .
C2 C6 1.401(8) .
C3 H3 0.9300 .
C4 H4A 0.9300 .
C4 C5 1.376(8) .
C5 C6 1.368(7) .
C6 H6 0.9300 .
C7 C12 1.383(7) .
C12 H12 0.9300 .
C12 C11 1.392(8) .
C11 C10 1.399(8) .
C11 C14 1.498(8) .
C10 C9 1.369(8) .
C10 C13 1.500(9) .
C9 H9 0.9300 .
O7 C15 1.210(6) .
C15 C16 1.4200 .
C15 N1 1.4200 .
C16 H16A 0.9700 .
C16 H16B 0.9700 .
C16 C17 1.4200 .
C17 H17A 0.9700 .
C17 H17B 0.9700 .
C17 C18 1.4200 .
C18 H18A 0.9700 .
C18 H18B 0.9700 .
C18 N1 1.4200 .
N1 C19 1.338(10) .
C19 H19A 0.9600 .
C19 H19B 0.9600 .
C19 H19C 0.9600 .

loop_
_geom_torsion_atom_site_label_1
_geom_torsion_atom_site_label_2
_geom_torsion_atom_site_label_3
_geom_torsion_atom_site_label_4
_geom_torsion
_geom_torsion_site_symmetry_1
Cu1 O1 C1 O2 -10.3(9) .
Cu1 O1 C1 C2 170.0(4) .
Cu1 O5 C14 O6 -10.6(8) 3_665
Cu1 O5 C14 C11 169.5(4) 3_665
Cu1 O2 C1 O1 11.0(9) 3_655
Cu1 O2 C1 C2 -169.3(4) 3_655
Cu1 O6 C14 O5 6.8(8) 1_565
Cu1 O6 C14 C11 -173.3(4) 1_565
Cu1 N0AA C3 C2 -161.4(4) 2_655
Cu1 N0AA C4 C5 163.3(4) 2_655
O1 C1 C2 C3 15.3(8) .
O1 C1 C2 C6 -161.0(5) .
O2 C1 C2 C3 -164.4(6) .
O2 C1 C2 C6 19.3(8) .
O0AA C5 C6 C2 -175.8(5) .
O0AA C7 C12 C11 -177.4(5) .
N0AA C4 C5 O0AA 176.7(5) .
N0AA C4 C5 C6 -1.2(9) .
C1 C2 C3 N0AA -177.5(5) .
C1 C2 C6 C5 175.6(5) .
C8 C7 C12 C11 1.8(9) .
C3 N0AA C4 C5 -0.8(8) .
C3 C2 C6 C5 -0.9(8) .
C4 N0AA C3 C2 2.0(8) .
C4 C5 C6 C2 2.0(8) .
C5 O0AA C7 C8 168.8(5) .
C5 O0AA C7 C12 -12.0(8) .
C6 C2 C3 N0AA -1.1(9) .
C7 O0AA C5 C4 108.3(6) .
C7 O0AA C5 C6 -73.8(7) .
C7 C8 C9 C10 2.0(10) .
C7 C12 C11 C10 -0.2(8) .
C7 C12 C11 C14 -177.6(5) .
C12 C11 C10 C9 -0.5(9) .
C12 C11 C10 C13 176.3(6) .
C12 C11 C14 O5 156.7(5) .
C12 C11 C14 O6 -23.2(8) .
C11 C10 C9 C8 -0.4(10) .
C11 C10 C13 O3 121.5(7) .
C11 C10 C13 O4 -62.5(8) .
C10 C11 C14 O5 -20.7(8) .
C10 C11 C14 O6 159.4(6) .
C9 C8 C7 O0AA 176.5(5) .
C9 C8 C7 C12 -2.6(9) .
C9 C10 C13 O3 -61.6(9) .
C9 C10 C13 O4 114.4(7) .
C14 C11 C10 C9 176.8(5) .
C14 C11 C10 C13 -6.4(9) .
C13 C10 C9 C8 -177.4(6) .
O7 C15 C16 C17 -178.4(9) .
O7 C15 N1 C18 178.5(9) .
O7 C15 N1 C19 -13.2(12) .
C15 C16 C17 C18 0.0 .
C16 C15 N1 C18 0.0 .
C16 C15 N1 C19 168.3(11) .
C16 C17 C18 N1 0.0 .
C17 C18 N1 C15 0.0 .
C17 C18 N1 C19 -168.1(11) .
N1 C15 C16 C17 0.0 .
